data_7111844
loop_
_publ_author_name
'Gareth O. Lloyd'
'Jonathan W. Steed'

_publ_section_title
;
 Supramolecular assembly in a Janus-type urea system
;
_journal_name_full Chem.Commun.
_journal_page_first 1426
_journal_paper_doi 10.1039/c3cc48603f
_journal_volume 50
_journal_year 2014
_chemical_formula_moiety 'C20 H21 N5 O2'
_chemical_formula_sum 'C20 H21 N5 O2'
_chemical_formula_weight 363.42
_chemical_name_systematic
; 
 ? 
;
_space_group_IT_number 2
_symmetry_cell_setting triclinic
_symmetry_space_group_name_Hall '-P 1'
_symmetry_space_group_name_H-M 'P -1'
_atom_sites_solution_hydrogens geom
_atom_sites_solution_primary direct
_atom_sites_solution_secondary difmap
_audit_creation_method SHELXL-97
_cell_angle_alpha 93.46(2)
_cell_angle_beta 92.554(15)
_cell_angle_gamma 104.922(15)
_cell_formula_units_Z 2
_cell_length_a 4.594(4)
_cell_length_b 7.122(6)
_cell_length_c 28.06(3)
_cell_measurement_reflns_used 799
_cell_measurement_temperature 100(2)
_cell_measurement_theta_max 21.36
_cell_measurement_theta_min 2.92
_cell_volume 883.8(14)
_computing_cell_refinement 'Apex2 -Bruker'
_computing_data_collection 'Smart - Bruker'
_computing_data_reduction 'Apex2 - Bruker'
_computing_molecular_graphics Xseed
_computing_publication_material Xseed
_computing_structure_refinement 'SHELXL-97 (Sheldrick, 1997)'
_computing_structure_solution 'SHELXS-97 (Sheldrick, 1990)'
_diffrn_ambient_temperature 100(2)
_diffrn_measured_fraction_theta_full 0.562
_diffrn_measured_fraction_theta_max 0.562
_diffrn_measurement_device_type Smart-6K
_diffrn_radiation_monochromator graphite
_diffrn_radiation_source 'fine-focus sealed tube'
_diffrn_radiation_type MoK\a
_diffrn_radiation_wavelength 0.71073
_diffrn_reflns_av_R_equivalents 0.0000
_diffrn_reflns_av_sigmaI/netI 0.0653
_diffrn_reflns_limit_h_max 5
_diffrn_reflns_limit_h_min -5
_diffrn_reflns_limit_k_max 8
_diffrn_reflns_limit_k_min -8
_diffrn_reflns_limit_l_max 33
_diffrn_reflns_limit_l_min 0
_diffrn_reflns_number 1788
_diffrn_reflns_theta_full 25.00
_diffrn_reflns_theta_max 25.00
_diffrn_reflns_theta_min 0.73
_exptl_absorpt_coefficient_mu 0.092
_exptl_absorpt_correction_T_max 0.746
_exptl_absorpt_correction_T_min 0.566
_exptl_absorpt_correction_type multi-scan
_exptl_absorpt_process_details TwinAbs
_exptl_crystal_colour Colourless
_exptl_crystal_density_diffrn 1.370
_exptl_crystal_density_method 'not measured'
_exptl_crystal_description Needle
_exptl_crystal_F_000 384
_exptl_crystal_size_max 0.27
_exptl_crystal_size_mid 0.16
_exptl_crystal_size_min 0.09
_refine_diff_density_max 0.330
_refine_diff_density_min -0.371
_refine_diff_density_rms 0.087
_refine_ls_extinction_method none
_refine_ls_goodness_of_fit_ref 1.071
_refine_ls_hydrogen_treatment constr
_refine_ls_matrix_type full
_refine_ls_number_parameters 250
_refine_ls_number_reflns 1789
_refine_ls_number_restraints 69
_refine_ls_restrained_S_all 1.053
_refine_ls_R_factor_all 0.1001
_refine_ls_R_factor_gt 0.0698
_refine_ls_shift/su_max 0.001
_refine_ls_shift/su_mean 0.000
_refine_ls_structure_factor_coef Fsqd
_refine_ls_weighting_details 'calc w=1/[\s^2^(Fo^2^)+(0.1850P)^2^+0.0000P] where P=(Fo^2^+2Fc^2^)/3'
_refine_ls_weighting_scheme calc
_refine_ls_wR_factor_gt 0.2140
_refine_ls_wR_factor_ref 0.2483
_reflns_number_gt 1359
_reflns_number_total 1780
_reflns_threshold_expression >2sigma(I)
_cod_data_source_file c3cc48603f.txt
_cod_data_source_block c:\users\gol\desktop\steed\compou~2\gol1
_cod_original_cell_volume 883.7(14)
_cod_original_sg_symbol_H-M P-1
_cod_database_code 7111844

loop_
_symmetry_equiv_pos_as_xyz
'x, y, z'
'-x, -y, -z'

loop_
_atom_site_label
_atom_site_type_symbol
_atom_site_fract_x
_atom_site_fract_y
_atom_site_fract_z
_atom_site_U_iso_or_equiv
_atom_site_adp_type
_atom_site_occupancy
_atom_site_symmetry_multiplicity
_atom_site_calc_flag
_atom_site_refinement_flags
O1 O 0.5108(13) 0.9743(7) 0.3245(2) 0.0231(14) Uani 1 1 d U
N1 N 0.3405(16) 0.5238(8) 0.2163(3) 0.0195(16) Uani 1 1 d U
C1 C 0.380(2) 0.1755(11) 0.2183(3) 0.027(2) Uani 1 1 d U
H1A H 0.4333 0.1584 0.1859 0.041 Uiso 1 1 calc R
H1B H 0.1669 0.1234 0.2201 0.041 Uiso 1 1 calc R
H1C H 0.4865 0.1085 0.2387 0.041 Uiso 1 1 calc R
O2 O -0.0114(14) 0.3300(7) 0.1613(2) 0.0251(15) Uani 1 1 d U
N2 N 0.4656(17) 0.7105(8) 0.2363(3) 0.0204(16) Uani 1 1 d U
C2 C 0.467(2) 0.3914(10) 0.2344(3) 0.0203(19) Uani 1 1 d U
N3 N 0.8726(16) 0.8408(8) 0.2956(3) 0.0211(16) Uani 1 1 d U
H3N H 1.0631 0.8505 0.2959 0.025 Uiso 1 1 calc R
C3 C 0.685(2) 0.4881(11) 0.2673(3) 0.024(2) Uani 1 1 d U
H3 H 0.8140 0.4370 0.2859 0.029 Uiso 1 1 calc R
N4 N 1.0078(16) 1.1180(9) 0.3462(3) 0.0234(17) Uani 1 1 d U
H4N H 1.1887 1.1073 0.3436 0.028 Uiso 1 1 calc R
C4 C 0.6731(18) 0.6832(10) 0.2673(3) 0.0155(17) Uani 1 1 d U
N5 N 0.0447(16) 0.6614(9) 0.1668(2) 0.0196(16) Uani 1 1 d U
H5N H 0.1505 0.7669 0.1821 0.024 Uiso 1 1 calc R
C5 C 0.7767(18) 0.9771(10) 0.3222(3) 0.0143(16) Uani 1 1 d U
C6 C 0.970(2) 1.2793(11) 0.3751(3) 0.0228(19) Uani 1 1 d U
C7 C 1.158(2) 1.4600(11) 0.3693(3) 0.027(2) Uani 1 1 d U
H7 H 1.3040 1.4731 0.3469 0.032 Uiso 1 1 calc R
C8 C 1.132(2) 1.6218(11) 0.3967(4) 0.031(2) Uani 1 1 d U
H8 H 1.2565 1.7435 0.3916 0.037 Uiso 1 1 calc R
C9 C 0.926(2) 1.6074(12) 0.4311(4) 0.030(2) Uani 1 1 d U
C10 C 0.740(2) 1.4226(12) 0.4369(4) 0.034(2) Uani 1 1 d U
H10 H 0.5981 1.4088 0.4600 0.040 Uiso 1 1 calc R
C11 C 0.760(2) 1.2595(11) 0.4091(3) 0.026(2) Uani 1 1 d U
H11 H 0.6323 1.1379 0.4134 0.031 Uiso 1 1 calc R
C12 C 0.898(3) 1.7809(13) 0.4619(4) 0.047(3) Uani 1 1 d U
H12B H 1.0132 1.8980 0.4494 0.070 Uiso 1 1 calc R
H12A H 0.9735 1.7731 0.4940 0.070 Uiso 1 1 calc R
H12C H 0.6899 1.7826 0.4619 0.070 Uiso 1 1 calc R
C13 C 0.1022(19) 0.4943(10) 0.1786(3) 0.0201(19) Uani 1 1 d U
C14 C -0.172(2) 0.6802(11) 0.1317(3) 0.0218(18) Uani 1 1 d U
C15 C -0.353(2) 0.5274(11) 0.1016(3) 0.025(2) Uani 1 1 d U
H15 H -0.3410 0.4006 0.1050 0.030 Uiso 1 1 calc R
C16 C -0.550(2) 0.5624(12) 0.0669(4) 0.028(2) Uani 1 1 d U
H16 H -0.6680 0.4581 0.0473 0.033 Uiso 1 1 calc R
C17 C -0.577(2) 0.7506(11) 0.0603(3) 0.0230(19) Uani 1 1 d U
C18 C -0.394(2) 0.9022(12) 0.0900(3) 0.028(2) Uani 1 1 d U
H18 H -0.4039 1.0292 0.0861 0.034 Uiso 1 1 calc R
C19 C -0.1990(19) 0.8697(11) 0.1249(3) 0.0211(19) Uani 1 1 d U
H19 H -0.0819 0.9745 0.1444 0.025 Uiso 1 1 calc R
C20 C -0.789(2) 0.7863(12) 0.0218(3) 0.031(2) Uani 1 1 d U
H20C H -0.7569 0.9240 0.0196 0.047 Uiso 1 1 calc R
H20A H -0.9934 0.7306 0.0295 0.047 Uiso 1 1 calc R
H20B H -0.7527 0.7271 -0.0082 0.047 Uiso 1 1 calc R

loop_
_atom_site_aniso_label
_atom_site_aniso_U_11
_atom_site_aniso_U_22
_atom_site_aniso_U_33
_atom_site_aniso_U_23
_atom_site_aniso_U_13
_atom_site_aniso_U_12
O1 0.017(3) 0.021(3) 0.029(4) -0.005(2) 0.001(2) 0.002(2)
N1 0.023(4) 0.012(3) 0.022(4) -0.006(3) -0.001(3) 0.004(3)
C1 0.035(6) 0.016(3) 0.030(6) 0.000(3) 0.001(4) 0.005(4)
O2 0.030(4) 0.013(3) 0.029(4) -0.004(2) -0.004(3) 0.001(2)
N2 0.027(4) 0.015(3) 0.017(4) -0.004(3) -0.002(3) 0.002(3)
C2 0.024(5) 0.017(3) 0.023(5) -0.002(3) 0.001(3) 0.012(3)
N3 0.012(4) 0.020(3) 0.030(5) -0.008(3) -0.004(3) 0.005(3)
C3 0.023(5) 0.019(3) 0.029(6) 0.004(3) -0.001(4) 0.004(3)
N4 0.017(4) 0.021(3) 0.031(5) -0.009(3) 0.000(3) 0.005(3)
C4 0.013(4) 0.014(3) 0.019(5) -0.002(3) 0.000(3) 0.003(3)
N5 0.016(4) 0.013(3) 0.031(5) -0.001(3) -0.003(3) 0.006(3)
C5 0.010(4) 0.021(4) 0.013(4) 0.000(3) -0.001(3) 0.007(3)
C6 0.025(5) 0.017(3) 0.028(6) -0.002(3) -0.008(4) 0.010(3)
C7 0.033(6) 0.021(4) 0.024(6) 0.000(3) -0.002(4) 0.003(3)
C8 0.035(6) 0.019(4) 0.034(7) 0.006(4) -0.006(4) 0.000(4)
C9 0.039(6) 0.020(4) 0.029(6) -0.010(4) -0.010(4) 0.011(4)
C10 0.024(6) 0.029(4) 0.047(7) -0.004(4) 0.009(4) 0.006(4)
C11 0.017(5) 0.024(4) 0.035(6) 0.003(4) -0.002(4) 0.001(4)
C12 0.052(8) 0.033(5) 0.055(8) -0.012(5) -0.004(6) 0.017(5)
C13 0.023(5) 0.018(4) 0.017(5) 0.000(3) -0.004(3) 0.002(3)
C14 0.019(5) 0.021(4) 0.027(5) 0.002(3) 0.003(3) 0.008(3)
C15 0.024(5) 0.020(4) 0.032(6) -0.001(4) -0.003(4) 0.008(3)
C16 0.019(5) 0.026(4) 0.034(6) -0.002(4) -0.005(4) 0.001(3)
C17 0.026(5) 0.026(4) 0.019(5) 0.010(3) 0.005(3) 0.008(3)
C18 0.039(6) 0.019(4) 0.028(6) 0.003(3) 0.001(4) 0.008(4)
C19 0.017(5) 0.018(3) 0.029(6) -0.002(3) -0.002(3) 0.006(3)
C20 0.021(5) 0.035(5) 0.038(6) 0.005(4) -0.002(4) 0.008(4)

loop_
_atom_type_symbol
_atom_type_description
_atom_type_scat_dispersion_real
_atom_type_scat_dispersion_imag
_atom_type_scat_source
C C 0.0033 0.0016 'International Tables Vol C Tables 4.2.6.8 and 6.1.1.4'
H H 0.0000 0.0000 'International Tables Vol C Tables 4.2.6.8 and 6.1.1.4'
N N 0.0061 0.0033 'International Tables Vol C Tables 4.2.6.8 and 6.1.1.4'
O O 0.0106 0.0060 'International Tables Vol C Tables 4.2.6.8 and 6.1.1.4'

loop_
_geom_angle_atom_site_label_1
_geom_angle_atom_site_label_2
_geom_angle_atom_site_label_3
_geom_angle
C2 N1 N2 113.4(7)
C2 N1 C13 128.4(6)
N2 N1 C13 118.2(6)
C2 C1 H1A 109.5
C2 C1 H1B 109.5
H1A C1 H1B 109.5
C2 C1 H1C 109.5
H1A C1 H1C 109.5
H1B C1 H1C 109.5
C4 N2 N1 101.7(6)
N1 C2 C3 106.9(7)
N1 C2 C1 124.9(8)
C3 C2 C1 128.2(7)
C5 N3 C4 123.3(7)
C5 N3 H3N 118.4
C4 N3 H3N 118.4
C2 C3 C4 104.7(7)
C2 C3 H3 127.6
C4 C3 H3 127.6
C5 N4 C6 124.9(7)
C5 N4 H4N 117.5
C6 N4 H4N 117.5
N2 C4 C3 113.3(7)
N2 C4 N3 122.0(6)
C3 C4 N3 124.6(7)
C13 N5 C14 126.1(7)
C13 N5 H5N 117.0
C14 N5 H5N 117.0
O1 C5 N3 123.2(7)
O1 C5 N4 123.2(7)
N3 C5 N4 113.7(7)
C7 C6 C11 119.8(8)
C7 C6 N4 118.0(9)
C11 C6 N4 122.3(7)
C6 C7 C8 120.3(9)
C6 C7 H7 119.9
C8 C7 H7 119.9
C9 C8 C7 121.5(8)
C9 C8 H8 119.2
C7 C8 H8 119.2
C8 C9 C10 117.4(8)
C8 C9 C12 122.4(8)
C10 C9 C12 120.2(10)
C11 C10 C9 121.7(10)
C11 C10 H10 119.1
C9 C10 H10 119.1
C6 C11 C10 119.3(8)
C6 C11 H11 120.4
C10 C11 H11 120.4
C9 C12 H12B 109.5
C9 C12 H12A 109.5
H12B C12 H12A 109.5
C9 C12 H12C 109.5
H12B C12 H12C 109.5
H12A C12 H12C 109.5
O2 C13 N5 128.7(8)
O2 C13 N1 118.5(7)
N5 C13 N1 112.8(6)
C15 C14 N5 125.2(7)
C15 C14 C19 117.3(8)
N5 C14 C19 117.3(7)
C16 C15 C14 120.8(8)
C16 C15 H15 119.6
C14 C15 H15 119.6
C15 C16 C17 121.9(8)
C15 C16 H16 119.1
C17 C16 H16 119.1
C18 C17 C16 117.1(9)
C18 C17 C20 121.8(7)
C16 C17 C20 121.1(8)
C19 C18 C17 121.8(8)
C19 C18 H18 119.1
C17 C18 H18 119.1
C18 C19 C14 121.2(8)
C18 C19 H19 119.4
C14 C19 H19 119.4
C17 C20 H20C 109.5
C17 C20 H20A 109.5
H20C C20 H20A 109.5
C17 C20 H20B 109.5
H20C C20 H20B 109.5
H20A C20 H20B 109.5

loop_
_geom_bond_atom_site_label_1
_geom_bond_atom_site_label_2
_geom_bond_distance
O1 C5 1.221(9)
N1 C2 1.340(10)
N1 N2 1.379(8)
N1 C13 1.455(11)
C1 C2 1.520(10)
C1 H1A 0.9600
C1 H1B 0.9600
C1 H1C 0.9600
O2 C13 1.212(9)
N2 C4 1.322(10)
C2 C3 1.347(12)
N3 C5 1.361(10)
N3 C4 1.424(10)
N3 H3N 0.8600
C3 C4 1.404(10)
C3 H3 0.9300
N4 C5 1.377(10)
N4 C6 1.417(10)
N4 H4N 0.8600
N5 C13 1.341(10)
N5 C14 1.406(11)
N5 H5N 0.8600
C6 C7 1.377(12)
C6 C11 1.376(13)
C7 C8 1.381(13)
C7 H7 0.9300
C8 C9 1.370(14)
C8 H8 0.9300
C9 C10 1.397(12)
C9 C12 1.501(13)
C10 C11 1.384(12)
C10 H10 0.9300
C11 H11 0.9300
C12 H12B 0.9600
C12 H12A 0.9600
C12 H12C 0.9600
C14 C15 1.397(12)
C14 C19 1.410(11)
C15 C16 1.375(13)
C15 H15 0.9300
C16 C17 1.401(11)
C16 H16 0.9300
C17 C18 1.391(12)
C17 C20 1.496(12)
C18 C19 1.366(12)
C18 H18 0.9300
C19 H19 0.9300
C20 H20C 0.9600
C20 H20A 0.9600
C20 H20B 0.9600

loop_
_geom_torsion_atom_site_label_1
_geom_torsion_atom_site_label_2
_geom_torsion_atom_site_label_3
_geom_torsion_atom_site_label_4
_geom_torsion
C2 N1 N2 C4 -0.2(10)
C13 N1 N2 C4 -178.4(7)
N2 N1 C2 C3 -0.3(11)
C13 N1 C2 C3 177.7(9)
N2 N1 C2 C1 -178.3(8)
C13 N1 C2 C1 -0.3(15)
N1 C2 C3 C4 0.6(10)
C1 C2 C3 C4 178.6(8)
N1 N2 C4 C3 0.6(10)
N1 N2 C4 N3 177.3(7)
C2 C3 C4 N2 -0.7(11)
C2 C3 C4 N3 -177.4(8)
C5 N3 C4 N2 51.2(12)
C5 N3 C4 C3 -132.4(9)
C4 N3 C5 O1 0.9(12)
C4 N3 C5 N4 -179.2(7)
C6 N4 C5 O1 -2.3(12)
C6 N4 C5 N3 177.9(7)
C5 N4 C6 C7 -134.1(9)
C5 N4 C6 C11 47.8(12)
C11 C6 C7 C8 -1.6(13)
N4 C6 C7 C8 -179.7(7)
C6 C7 C8 C9 2.0(13)
C7 C8 C9 C10 -1.1(13)
C7 C8 C9 C12 178.7(9)
C8 C9 C10 C11 -0.1(14)
C12 C9 C10 C11 -179.9(9)
C7 C6 C11 C10 0.4(13)
N4 C6 C11 C10 178.4(8)
C9 C10 C11 C6 0.4(14)
C14 N5 C13 O2 2.0(15)
C14 N5 C13 N1 -179.9(7)
C2 N1 C13 O2 3.1(14)
N2 N1 C13 O2 -179.0(8)
C2 N1 C13 N5 -175.3(9)
N2 N1 C13 N5 2.7(11)
C13 N5 C14 C15 -3.6(15)
C13 N5 C14 C19 179.7(8)
N5 C14 C15 C16 -177.0(8)
C19 C14 C15 C16 -0.3(14)
C14 C15 C16 C17 0.0(15)
C15 C16 C17 C18 0.7(15)
C15 C16 C17 C20 179.1(9)
C16 C17 C18 C19 -1.2(14)
C20 C17 C18 C19 -179.6(9)
C17 C18 C19 C14 0.9(14)
C15 C14 C19 C18 -0.2(14)
N5 C14 C19 C18 176.8(8)
